data_4035464
loop_
_publ_author_name
'Liu, Shi'
'Roch, Lo\"ic M'
'Allemann, Oliver'
'Xu, Jun'
'Vanthuyne, Nicolas'
'Baldridge, Kim K.'
'Siegel, Jay S.'

_publ_section_title
;
 1,2,3- versus 1,2-Indeno Ring Fusions Influence Structure Property and
 Chirality of Corannulene Bowls.
;
_journal_issue 7
_journal_name_full 'The Journal of organic chemistry'
_journal_page_first 3979
_journal_page_last 3986
_journal_paper_doi 10.1021/acs.joc.8b00320
_journal_volume 83
_journal_year 2018
_chemical_formula_moiety 'C34 H18'
_chemical_formula_sum 'C34 H18'
_chemical_formula_weight 426.48
_space_group_crystal_system orthorhombic
_space_group_IT_number 29
_space_group_name_Hall 'P 2c -2ac'
_space_group_name_H-M_alt 'P c a 21'
_atom_sites_solution_hydrogens geom
_atom_sites_solution_primary dual
_audit_creation_date 2017-09-05
_audit_creation_method
;
Olex2 1.2
(compiled 2017.08.10 svn.r3458 for OlexSys, GUI svn.r5381)
;
_cell_angle_alpha 90
_cell_angle_beta 90
_cell_angle_gamma 90
_cell_formula_units_Z 8
_cell_length_a 18.7921(2)
_cell_length_b 27.7246(4)
_cell_length_c 7.68330(10)
_cell_measurement_reflns_used 17835
_cell_measurement_temperature 100.01(10)
_cell_measurement_theta_max 73.8480
_cell_measurement_theta_min 3.9850
_cell_volume 4003.03(9)
_computing_cell_refinement 'CrysAlisPro 1.171.39.12b (Rigaku OD, 2015)'
_computing_data_collection 'CrysAlisPro 1.171.39.12b (Rigaku OD, 2015)'
_computing_data_reduction 'CrysAlisPro 1.171.39.12b (Rigaku OD, 2015)'
_computing_molecular_graphics 'Olex2 (Dolomanov et al., 2009)'
_computing_publication_material 'Olex2 (Dolomanov et al., 2009)'
_computing_structure_refinement 'ShelXL (Sheldrick, 2015)'
_computing_structure_solution 'ShelXT (Sheldrick, 2015)'
_diffrn_ambient_environment N~2~
_diffrn_ambient_temperature 100.01(10)
_diffrn_detector 'CCD plate'
_diffrn_measured_fraction_theta_full 0.998
_diffrn_measured_fraction_theta_max 0.998
_diffrn_measurement_details
;
List of Runs (angles in degrees, time in seconds):

  # Type    Start    End  Width  t~exp~   \w     \q     \k     \f   Frames
--------------------------------------------------------------------------
  1  \w    -31.00  89.00   0.50    3.00    --    0.00  77.00-180.00  240
  2  \w    -25.00  89.00   0.50    3.00    --    0.00  57.00 -90.00  228
  3  \w     74.00 185.00   0.50   30.00    --   95.80  30.00  90.00  222
  4  \w      6.00 129.00   0.50   30.00    --   95.80 -82.00  30.00  246
  5  \w      6.00 129.00   0.50   30.00    --   95.80 -82.00  90.00  246
  6  \w     63.00 185.00   0.50   30.00    --   95.80  15.00-180.00  244
  7  \w     69.00 185.00   0.50   30.00    --   95.80  61.00  60.00  232
  8  \w      6.00 129.00   0.50   30.00    --   95.80 -82.00   0.00  246
  9  \w      6.00 129.00   0.50   30.00    --   95.80 -82.00  60.00  246
 10  \w      6.00 122.00   0.50   30.00    --   95.80 -61.00  90.00  232
 11  \w    -31.00  74.00   0.50    3.00    --    0.00  77.00  30.00  210
;
_diffrn_measurement_device 'four-circle diffractometer'
_diffrn_measurement_device_type 'XtaLAB Pro: Kappa single'
_diffrn_measurement_method '\w scans'
_diffrn_orient_matrix_type 'CrysAlisPro convention (1999,Acta A55,543-557)'
_diffrn_orient_matrix_UB_11 -0.0593702000
_diffrn_orient_matrix_UB_12 -0.0381219000
_diffrn_orient_matrix_UB_13 0.0130591000
_diffrn_orient_matrix_UB_21 -0.0564779000
_diffrn_orient_matrix_UB_22 0.0399843000
_diffrn_orient_matrix_UB_23 -0.0165713000
_diffrn_orient_matrix_UB_31 0.0008041000
_diffrn_orient_matrix_UB_32 -0.0059078000
_diffrn_orient_matrix_UB_33 -0.1994986000
_diffrn_radiation_monochromator graphite
_diffrn_radiation_probe x-ray
_diffrn_radiation_type CuK\a
_diffrn_radiation_wavelength 1.54184
_diffrn_reflns_av_R_equivalents 0.0406
_diffrn_reflns_av_unetI/netI 0.0286
_diffrn_reflns_Laue_measured_fraction_full 0.998
_diffrn_reflns_Laue_measured_fraction_max 0.998
_diffrn_reflns_limit_h_max 22
_diffrn_reflns_limit_h_min -22
_diffrn_reflns_limit_k_max 29
_diffrn_reflns_limit_k_min -33
_diffrn_reflns_limit_l_max 7
_diffrn_reflns_limit_l_min -9
_diffrn_reflns_number 35389
_diffrn_reflns_point_group_measured_fraction_full 0.877
_diffrn_reflns_point_group_measured_fraction_max 0.877
_diffrn_reflns_theta_full 66.600
_diffrn_reflns_theta_max 66.600
_diffrn_reflns_theta_min 3.963
_diffrn_source 'fine-focus sealed X-ray tube'
_diffrn_source_type 'Enhance (Cu) X-ray Source'
_exptl_absorpt_coefficient_mu 0.613
_exptl_absorpt_correction_T_max 1.00000
_exptl_absorpt_correction_T_min 0.80042
_exptl_absorpt_correction_type multi-scan
_exptl_absorpt_process_details
;
CrysAlisPro 1.171.39.12b (Rigaku Oxford Diffraction, 2015)
Empirical absorption correction using spherical harmonics,
 implemented in SCALE3 ABSPACK scaling algorithm.
;
_exptl_crystal_density_diffrn 1.415
_exptl_crystal_F_000 1776
_refine_diff_density_max 0.525
_refine_diff_density_min -0.177
_refine_diff_density_rms 0.036
_refine_ls_abs_structure_details
;
 Flack x determined using 2080 quotients [(I+)-(I-)]/[(I+)+(I-)]
 (Parsons, Flack and Wagner, Acta Cryst. B69 (2013) 249-259).
;
_refine_ls_abs_structure_Flack -0.4(8)
_refine_ls_extinction_method none
_refine_ls_goodness_of_fit_ref 1.032
_refine_ls_hydrogen_treatment constr
_refine_ls_matrix_type full
_refine_ls_number_parameters 615
_refine_ls_number_reflns 6186
_refine_ls_number_restraints 1
_refine_ls_restrained_S_all 1.032
_refine_ls_R_factor_all 0.0370
_refine_ls_R_factor_gt 0.0337
_refine_ls_shift/su_max 0.001
_refine_ls_shift/su_mean 0.000
_refine_ls_structure_factor_coef Fsqd
_refine_ls_weighting_details 'w=1/[\s^2^(Fo^2^)+(0.0560P)^2^+0.8836P] where P=(Fo^2^+2Fc^2^)/3'
_refine_ls_weighting_scheme calc
_refine_ls_wR_factor_gt 0.0872
_refine_ls_wR_factor_ref 0.0896
_reflns_Friedel_coverage 0.621
_reflns_Friedel_fraction_full 0.734
_reflns_Friedel_fraction_max 0.734
_reflns_number_gt 5801
_reflns_number_total 6186
_reflns_threshold_expression 'I > 2\s(I)'
_cod_data_source_file jo8b00320_si_003.cif
_cod_data_source_block fic
_cod_database_code 4035464
_shelx_shelxl_version_number 2016/6
_chemical_oxdiff_formula 'C34 H17'
_shelx_space_group_comment
;
The symmetry employed for this shelxl refinement is uniquely defined
by the following loop, which should always be used as a source of
symmetry information in preference to the above space-group names.
They are only intended as comments.
;
_reflns_odcompleteness_completeness 99.68
_reflns_odcompleteness_iscentric 1
_reflns_odcompleteness_theta 66.49
_olex2_refinement_description
;
1. Fixed Uiso
 At 1.2 times of:
  All C(H) groups, All C(H,H) groups
 At 1.5 times of:
  All C(H,H,H) groups
2.a Secondary CH2 refined with riding coordinates:
 C00H(H00A,H00B), C01M(H01B,H01C)
2.b Aromatic/amide H refined with riding coordinates:
 C003(H003), C007(H007), C00G(H00G), C00M(H00M), C010(H010), C011(H011),
 C012(H012), C014(H014), C015(H015), C018(H018), C01A(H01A), C01D(H01D),
 C01E(H01E), C01F(H01F), C01H(H01H), C01I(H01I), C01J(H01J), C01K(H01K),
 C01O(H01O), C01P(H01P), C01Q(H01Q), C01R(H01R), C01S(H01S), C01T(H01T),
 C01U(H01U), C01V(H01V)
2.c Idealised Me refined as rotating group:
 C00T(H00C,H00D,H00E), C01W(H01G,H01L,H01M)
;
_olex2_submission_special_instructions 'No special instructions were received'
_oxdiff_exptl_absorpt_empirical_details
;
Empirical correction (ABSPACK) includes:
- Absorption correction using spherical harmonics
- Frame scaling
- Detector area scaling
;
_oxdiff_exptl_absorpt_empirical_full_max 1.458
_oxdiff_exptl_absorpt_empirical_full_min 0.783

loop_
_space_group_symop_operation_xyz
'x, y, z'
'-x, -y, z+1/2'
'x+1/2, -y, z'
'-x+1/2, y, z+1/2'

loop_
_atom_site_label
_atom_site_type_symbol
_atom_site_fract_x
_atom_site_fract_y
_atom_site_fract_z
_atom_site_U_iso_or_equiv
_atom_site_adp_type
_atom_site_occupancy
_atom_site_site_symmetry_order
_atom_site_calc_flag
_atom_site_refinement_flags_posn
C001 C -0.37561(13) -0.44096(9) -0.4347(4) 0.0226(5) Uani 1 1 d .
C002 C -0.39303(13) -0.48382(9) -0.3651(3) 0.0218(5) Uani 1 1 d .
C003 C -0.27333(12) -0.47658(9) -0.5814(4) 0.0221(5) Uani 1 1 d .
H003 H -0.232010 -0.473427 -0.647063 0.026 Uiso 1 1 calc R
C004 C -0.31297(13) -0.43592(9) -0.5382(3) 0.0230(5) Uani 1 1 d .
C005 C -0.37633(13) -0.92717(10) -0.6331(4) 0.0258(6) Uani 1 1 d .
C006 C -0.35475(12) -0.52575(9) -0.4103(3) 0.0217(5) Uani 1 1 d .
C007 C -0.28028(12) -0.57007(9) -0.6007(4) 0.0232(6) Uani 1 1 d .
H007 H -0.237880 -0.573453 -0.661969 0.028 Uiso 1 1 calc R
C008 C -0.29669(12) -0.52423(9) -0.5236(4) 0.0223(5) Uani 1 1 d .
C009 C -0.53415(12) -0.56795(10) -0.4117(4) 0.0246(6) Uani 1 1 d .
C00A C -0.31802(13) -0.38598(9) -0.6045(4) 0.0240(5) Uani 1 1 d .
C00B C -0.47149(13) -0.54585(10) -0.3587(4) 0.0237(5) Uani 1 1 d .
C00C C -0.54233(14) -0.69012(10) -0.6230(4) 0.0287(6) Uani 1 1 d .
C00D C -0.40282(12) -0.56508(9) -0.4031(3) 0.0214(5) Uani 1 1 d .
C00E C -0.45782(13) -0.63482(9) -0.5239(4) 0.0242(6) Uani 1 1 d .
C00F C -0.38620(14) -0.36608(9) -0.5578(4) 0.0259(6) Uani 1 1 d .
C00G C -0.32521(12) -0.60936(9) -0.5873(4) 0.0235(5) Uani 1 1 d .
H00G H -0.311400 -0.638492 -0.636841 0.028 Uiso 1 1 calc R
C00H C -0.58229(13) -0.64800(10) -0.5511(4) 0.0290(6) Uani 1 1 d .
H00A H -0.613784 -0.657953 -0.457703 0.035 Uiso 1 1 calc R
H00B H -0.610145 -0.632318 -0.641024 0.035 Uiso 1 1 calc R
C00I C -0.51974(13) -0.46305(10) -0.3805(3) 0.0248(6) Uani 1 1 d .
C00J C -0.28693(14) -1.03654(9) -0.6831(4) 0.0256(6) Uani 1 1 d .
C00K C -0.26437(13) -0.95199(9) -0.7168(3) 0.0237(5) Uani 1 1 d .
C00L C -0.39316(13) -0.60667(9) -0.4984(4) 0.0231(5) Uani 1 1 d .
C00M C -0.58790(13) -0.48657(11) -0.4042(4) 0.0290(6) Uani 1 1 d .
H00M H -0.628642 -0.467607 -0.410670 0.035 Uiso 1 1 calc R
C00N C -0.30445(13) -0.91132(9) -0.6651(3) 0.0240(5) Uani 1 1 d .
C00O C -0.52488(12) -0.61502(9) -0.4842(4) 0.0248(6) Uani 1 1 d .
C00P C -0.46557(12) -0.49550(10) -0.3384(4) 0.0233(5) Uani 1 1 d .
C00Q C -0.32646(13) -0.84182(9) -0.4919(4) 0.0256(6) Uani 1 1 d .
C00R C -0.27502(13) -0.87200(9) -0.5826(4) 0.0245(6) Uani 1 1 d .
C00S C -0.31070(13) -0.99156(10) -0.7223(4) 0.0251(5) Uani 1 1 d .
C00T C -0.55586(14) -0.37932(10) -0.4936(4) 0.0297(6) Uani 1 1 d .
H00C H -0.550392 -0.372481 -0.615391 0.045 Uiso 1 1 calc GR
H00D H -0.551261 -0.349986 -0.428208 0.045 Uiso 1 1 calc GR
H00E H -0.601986 -0.393097 -0.473361 0.045 Uiso 1 1 calc GR
C00U C -0.37944(13) -0.97735(10) -0.6645(4) 0.0261(6) Uani 1 1 d .
C00V C -0.31699(14) -0.79441(9) -0.4119(4) 0.0267(6) Uani 1 1 d .
C00W C -0.42303(13) -1.00883(10) -0.5720(4) 0.0277(6) Uani 1 1 d .
C00X C -0.42062(13) -0.90427(10) -0.5166(4) 0.0277(6) Uani 1 1 d .
C00Y C -0.38012(14) -0.78208(10) -0.3222(4) 0.0296(6) Uani 1 1 d .
C00Z C -0.46816(13) -0.68161(9) -0.6074(4) 0.0263(6) Uani 1 1 d .
C010 C -0.26166(14) -0.76148(9) -0.4221(4) 0.0291(6) Uani 1 1 d .
H010 H -0.219763 -0.769379 -0.479873 0.035 Uiso 1 1 calc R
C011 C -0.26920(14) -0.35802(10) -0.6958(4) 0.0288(6) Uani 1 1 d .
H011 H -0.226244 -0.371335 -0.731882 0.035 Uiso 1 1 calc R
C012 C -0.42033(15) -0.71631(9) -0.6676(4) 0.0295(6) Uani 1 1 d .
H012 H -0.371609 -0.711330 -0.656441 0.035 Uiso 1 1 calc R
C013 C -0.49930(13) -0.41444(10) -0.4371(4) 0.0260(6) Uani 1 1 d .
C014 C -0.15983(13) -0.91421(9) -0.6109(4) 0.0257(6) Uani 1 1 d .
H014 H -0.110643 -0.913551 -0.597707 0.031 Uiso 1 1 calc R
C015 C -0.40079(15) -0.31849(10) -0.5979(4) 0.0317(6) Uani 1 1 d .
H015 H -0.444644 -0.305226 -0.568626 0.038 Uiso 1 1 calc R
C016 C -0.33181(14) -1.07196(9) -0.6073(4) 0.0280(6) Uani 1 1 d .
C017 C -0.42713(13) -0.40394(9) -0.4627(3) 0.0243(6) Uani 1 1 d .
C018 C -0.16596(13) -1.00654(10) -0.6566(4) 0.0257(6) Uani 1 1 d .
H018 H -0.117423 -1.012041 -0.643694 0.031 Uiso 1 1 calc R
C019 C -0.39604(13) -0.85793(10) -0.4589(4) 0.0273(6) Uani 1 1 d .
C01A C -0.59476(13) -0.53584(10) -0.4176(4) 0.0277(6) Uani 1 1 d .
H01A H -0.639978 -0.548963 -0.430944 0.033 Uiso 1 1 calc R
C01B C -0.19222(13) -0.95758(9) -0.6758(4) 0.0249(6) Uani 1 1 d .
C01C C -0.21292(14) -1.04517(10) -0.6573(4) 0.0263(6) Uani 1 1 d .
C01D C -0.19813(13) -0.87343(9) -0.5671(4) 0.0258(6) Uani 1 1 d .
H01D H -0.174090 -0.846316 -0.526771 0.031 Uiso 1 1 calc R
C01E C -0.34986(16) -0.29036(10) -0.6821(4) 0.0350(7) Uani 1 1 d .
H01E H -0.359253 -0.258036 -0.704868 0.042 Uiso 1 1 calc R
C01F C -0.47606(13) -0.93498(10) -0.4450(4) 0.0304(6) Uani 1 1 d .
H01F H -0.512200 -0.921012 -0.379432 0.036 Uiso 1 1 calc R
C01G C -0.28198(14) -1.11214(9) -0.5631(4) 0.0290(6) Uani 1 1 d .
C01H C -0.28477(15) -0.31035(10) -0.7327(4) 0.0331(6) Uani 1 1 d .
H01H H -0.251710 -0.291466 -0.791607 0.040 Uiso 1 1 calc R
C01I C -0.15365(15) -1.12474(10) -0.5482(4) 0.0318(6) Uani 1 1 d .
H01I H -0.107335 -1.113414 -0.560561 0.038 Uiso 1 1 calc R
C01J C -0.47669(13) -0.98397(10) -0.4711(4) 0.0304(6) Uani 1 1 d .
H01J H -0.513240 -1.001972 -0.421646 0.037 Uiso 1 1 calc R
C01K C -0.26968(15) -0.71659(10) -0.3450(4) 0.0321(6) Uani 1 1 d .
H01K H -0.233325 -0.693983 -0.354570 0.039 Uiso 1 1 calc R
C01L C -0.40044(14) -1.05930(10) -0.5530(4) 0.0293(6) Uani 1 1 d .
C01M C -0.43388(14) -0.82207(10) -0.3447(4) 0.0314(6) Uani 1 1 d .
H01B H -0.446298 -0.836310 -0.233417 0.038 Uiso 1 1 calc R
H01C H -0.476811 -0.810256 -0.400318 0.038 Uiso 1 1 calc R
C01N C -0.21059(14) -1.09529(9) -0.5901(4) 0.0285(6) Uani 1 1 d .
C01O C -0.23471(17) -1.18791(10) -0.4682(4) 0.0382(7) Uani 1 1 d .
H01O H -0.242215 -1.219354 -0.430291 0.046 Uiso 1 1 calc R
C01P C -0.38665(15) -0.73776(10) -0.2419(4) 0.0336(7) Uani 1 1 d .
H01P H -0.427752 -0.730011 -0.180531 0.040 Uiso 1 1 calc R
C01Q C -0.44547(17) -0.75803(10) -0.7439(4) 0.0351(7) Uani 1 1 d .
H01Q H -0.413528 -0.780805 -0.786227 0.042 Uiso 1 1 calc R
C01R C -0.16574(17) -1.17115(10) -0.4878(4) 0.0370(7) Uani 1 1 d .
H01R H -0.127505 -1.191047 -0.460395 0.044 Uiso 1 1 calc R
C01S C -0.29291(16) -1.15863(10) -0.5042(4) 0.0353(7) Uani 1 1 d .
H01S H -0.338903 -1.170248 -0.488687 0.042 Uiso 1 1 calc R
C01T C -0.33098(16) -0.70482(10) -0.2539(4) 0.0356(7) Uani 1 1 d .
H01T H -0.334891 -0.674818 -0.200608 0.043 Uiso 1 1 calc R
C01U C -0.56698(16) -0.73251(11) -0.6978(4) 0.0358(7) Uani 1 1 d .
H01U H -0.615612 -0.738126 -0.707457 0.043 Uiso 1 1 calc R
C01V C -0.51884(17) -0.76633(11) -0.7579(4) 0.0390(7) Uani 1 1 d .
H01V H -0.535236 -0.794783 -0.807955 0.047 Uiso 1 1 calc R
C01W C -0.44645(15) -1.09433(11) -0.4532(4) 0.0365(7) Uani 1 1 d .
H01G H -0.478643 -1.076767 -0.379719 0.055 Uiso 1 1 calc GR
H01L H -0.416853 -1.114746 -0.382863 0.055 Uiso 1 1 calc GR
H01M H -0.473115 -1.113750 -0.533469 0.055 Uiso 1 1 calc GR

loop_
_atom_site_aniso_label
_atom_site_aniso_U_11
_atom_site_aniso_U_22
_atom_site_aniso_U_33
_atom_site_aniso_U_23
_atom_site_aniso_U_13
_atom_site_aniso_U_12
C001 0.0227(12) 0.0289(13) 0.0161(13) -0.0030(11) -0.0042(10) -0.0003(10)
C002 0.0186(11) 0.0318(13) 0.0150(13) -0.0012(11) -0.0027(9) 0.0026(10)
C003 0.0155(11) 0.0296(13) 0.0210(14) 0.0007(11) -0.0025(10) -0.0015(9)
C004 0.0193(11) 0.0297(13) 0.0201(14) -0.0022(11) -0.0050(10) -0.0021(9)
C005 0.0210(12) 0.0362(14) 0.0201(14) 0.0053(11) -0.0020(11) 0.0020(10)
C006 0.0168(11) 0.0304(12) 0.0180(14) 0.0024(11) -0.0052(10) 0.0014(10)
C007 0.0153(11) 0.0304(13) 0.0239(15) 0.0041(11) -0.0017(10) 0.0031(9)
C008 0.0145(10) 0.0321(13) 0.0204(14) 0.0037(11) -0.0039(9) 0.0011(9)
C009 0.0168(11) 0.0380(14) 0.0191(14) 0.0088(11) 0.0025(10) -0.0028(10)
C00A 0.0243(12) 0.0277(13) 0.0201(14) -0.0031(11) -0.0050(10) -0.0026(10)
C00B 0.0176(11) 0.0361(14) 0.0175(13) 0.0058(11) 0.0005(10) 0.0003(10)
C00C 0.0259(12) 0.0358(14) 0.0243(15) 0.0118(12) -0.0042(11) -0.0079(11)
C00D 0.0170(11) 0.0297(13) 0.0174(13) 0.0063(11) -0.0025(10) 0.0018(9)
C00E 0.0220(12) 0.0298(13) 0.0206(14) 0.0089(11) -0.0028(10) -0.0020(10)
C00F 0.0304(13) 0.0277(13) 0.0194(14) -0.0047(11) -0.0060(11) 0.0002(10)
C00G 0.0191(11) 0.0259(12) 0.0254(15) 0.0025(11) -0.0015(10) 0.0046(9)
C00H 0.0208(12) 0.0411(15) 0.0250(16) 0.0099(12) -0.0014(10) -0.0081(11)
C00I 0.0214(12) 0.0376(14) 0.0153(13) -0.0007(11) 0.0031(10) 0.0050(11)
C00J 0.0285(13) 0.0302(14) 0.0180(15) -0.0047(11) -0.0004(10) -0.0027(10)
C00K 0.0239(13) 0.0326(13) 0.0147(13) 0.0033(11) 0.0034(10) -0.0006(10)
C00L 0.0186(11) 0.0285(12) 0.0223(14) 0.0077(11) -0.0019(10) 0.0004(9)
C00M 0.0177(12) 0.0474(16) 0.0219(15) 0.0024(12) 0.0022(10) 0.0077(11)
C00N 0.0252(12) 0.0302(13) 0.0167(14) 0.0068(11) -0.0010(10) -0.0012(10)
C00O 0.0196(11) 0.0355(14) 0.0194(14) 0.0109(11) -0.0010(10) -0.0042(10)
C00P 0.0196(12) 0.0360(14) 0.0144(13) 0.0005(11) 0.0005(10) 0.0032(10)
C00Q 0.0259(12) 0.0298(13) 0.0209(15) 0.0075(11) 0.0013(11) 0.0021(10)
C00R 0.0252(13) 0.0263(12) 0.0218(15) 0.0071(11) 0.0022(10) 0.0021(10)
C00S 0.0256(13) 0.0345(14) 0.0151(14) -0.0016(11) -0.0012(10) -0.0026(10)
C00T 0.0273(13) 0.0359(14) 0.0260(16) -0.0046(12) -0.0011(11) 0.0098(11)
C00U 0.0211(12) 0.0381(14) 0.0189(14) 0.0015(11) -0.0051(10) -0.0026(10)
C00V 0.0312(13) 0.0282(13) 0.0207(14) 0.0060(11) -0.0010(11) 0.0059(11)
C00W 0.0220(12) 0.0387(14) 0.0225(15) -0.0010(12) -0.0060(11) -0.0057(11)
C00X 0.0228(12) 0.0361(14) 0.0241(15) 0.0057(12) -0.0041(10) 0.0049(11)
C00Y 0.0297(13) 0.0344(14) 0.0248(15) 0.0078(12) -0.0003(11) 0.0082(11)
C00Z 0.0257(12) 0.0309(13) 0.0223(15) 0.0104(11) -0.0047(11) -0.0050(10)
C010 0.0303(14) 0.0314(13) 0.0254(15) 0.0067(12) 0.0001(12) 0.0051(11)
C011 0.0274(13) 0.0317(13) 0.0272(15) -0.0004(12) -0.0060(11) -0.0060(10)
C012 0.0298(13) 0.0297(14) 0.0291(16) 0.0083(12) -0.0047(11) -0.0025(11)
C013 0.0264(13) 0.0331(14) 0.0185(14) -0.0049(11) -0.0008(11) 0.0053(10)
C014 0.0211(12) 0.0325(14) 0.0236(15) 0.0040(12) 0.0044(10) -0.0022(10)
C015 0.0382(15) 0.0302(14) 0.0266(16) -0.0047(12) -0.0060(12) 0.0057(11)
C016 0.0315(13) 0.0313(14) 0.0213(15) -0.0043(11) -0.0036(11) -0.0068(11)
C017 0.0270(12) 0.0291(13) 0.0168(14) -0.0043(11) -0.0024(10) 0.0047(10)
C018 0.0225(12) 0.0336(14) 0.0211(14) -0.0010(11) 0.0038(10) -0.0002(10)
C019 0.0231(12) 0.0354(14) 0.0235(15) 0.0063(12) 0.0002(11) 0.0057(11)
C01A 0.0169(12) 0.0441(16) 0.0221(15) 0.0054(13) 0.0024(11) 0.0011(11)
C01B 0.0239(12) 0.0331(14) 0.0179(14) 0.0030(11) 0.0052(10) -0.0003(10)
C01C 0.0302(13) 0.0320(14) 0.0167(15) -0.0056(11) 0.0038(11) 0.0002(11)
C01D 0.0248(12) 0.0304(13) 0.0220(15) 0.0048(11) 0.0031(11) -0.0031(10)
C01E 0.0489(17) 0.0250(13) 0.0309(17) -0.0028(12) -0.0104(14) -0.0013(12)
C01F 0.0179(12) 0.0444(16) 0.0288(16) 0.0043(13) -0.0016(11) 0.0021(11)
C01G 0.0353(14) 0.0313(14) 0.0204(14) -0.0066(12) 0.0001(11) -0.0037(11)
C01H 0.0383(15) 0.0312(14) 0.0300(17) 0.0016(13) -0.0068(12) -0.0085(11)
C01I 0.0349(14) 0.0339(14) 0.0267(16) -0.0031(12) 0.0009(12) 0.0018(12)
C01J 0.0185(12) 0.0450(16) 0.0277(16) 0.0062(13) -0.0038(11) -0.0046(11)
C01K 0.0376(15) 0.0297(14) 0.0291(17) 0.0037(12) -0.0050(13) 0.0035(11)
C01L 0.0281(13) 0.0370(14) 0.0229(15) -0.0012(12) -0.0050(11) -0.0083(11)
C01M 0.0262(13) 0.0357(15) 0.0322(17) 0.0077(13) 0.0027(12) 0.0080(11)
C01N 0.0353(14) 0.0297(13) 0.0205(15) -0.0038(12) 0.0028(11) -0.0011(11)
C01O 0.0517(19) 0.0289(14) 0.0339(18) 0.0012(13) -0.0009(14) -0.0029(13)
C01P 0.0363(15) 0.0377(15) 0.0269(16) 0.0048(13) 0.0031(12) 0.0139(12)
C01Q 0.0438(16) 0.0288(14) 0.0327(18) 0.0066(13) -0.0081(13) -0.0024(12)
C01R 0.0462(17) 0.0328(15) 0.0320(18) -0.0041(13) -0.0023(14) 0.0084(13)
C01S 0.0392(15) 0.0357(15) 0.0310(17) -0.0027(13) 0.0004(13) -0.0069(12)
C01T 0.0445(17) 0.0326(14) 0.0297(17) -0.0002(13) -0.0055(13) 0.0107(13)
C01U 0.0342(15) 0.0397(16) 0.0335(17) 0.0105(14) -0.0092(13) -0.0132(12)
C01V 0.0477(17) 0.0329(15) 0.0364(19) 0.0050(14) -0.0118(14) -0.0124(13)
C01W 0.0305(14) 0.0400(16) 0.0390(19) 0.0038(14) -0.0016(13) -0.0098(12)

loop_
_atom_type_symbol
_atom_type_description
_atom_type_scat_dispersion_real
_atom_type_scat_dispersion_imag
_atom_type_scat_source
C C 0.0181 0.0091 'International Tables Vol C Tables 4.2.6.8 and 6.1.1.4'
H H 0.0000 0.0000 'International Tables Vol C Tables 4.2.6.8 and 6.1.1.4'

loop_
_geom_angle_atom_site_label_1
_geom_angle_atom_site_label_2
_geom_angle_atom_site_label_3
_geom_angle
C002 C001 C004 120.6(2)
C002 C001 C017 122.1(2)
C004 C001 C017 113.9(2)
C001 C002 C006 120.4(2)
C001 C002 C00P 119.6(2)
C006 C002 C00P 109.8(2)
C004 C003 H003 120.0
C004 C003 C008 119.9(2)
C008 C003 H003 120.0
C001 C004 C00A 103.3(2)
C003 C004 C001 119.7(2)
C003 C004 C00A 135.3(2)
C00U C005 C00N 108.0(2)
C00X C005 C00N 122.4(3)
C00X C005 C00U 122.7(2)
C002 C006 C00D 107.4(2)
C008 C006 C002 121.8(2)
C008 C006 C00D 123.1(2)
C008 C007 H007 118.8
C00G C007 H007 118.8
C00G C007 C008 122.4(2)
C006 C008 C003 116.8(2)
C006 C008 C007 113.5(2)
C007 C008 C003 127.6(2)
C00B C009 C00O 114.4(2)
C00B C009 C01A 113.9(2)
C00O C009 C01A 130.2(2)
C00F C00A C004 109.3(2)
C011 C00A C004 130.8(2)
C011 C00A C00F 119.9(2)
C009 C00B C00D 121.9(2)
C009 C00B C00P 122.5(2)
C00P C00B C00D 108.8(2)
C00Z C00C C00H 109.4(2)
C01U C00C C00H 130.3(2)
C01U C00C C00Z 120.2(3)
C006 C00D C00B 107.2(2)
C00L C00D C006 122.6(2)
C00L C00D C00B 123.7(2)
C00L C00E C00Z 130.2(2)
C00O C00E C00L 120.6(2)
C00O C00E C00Z 108.8(2)
C00A C00F C017 108.1(2)
C015 C00F C00A 119.1(3)
C015 C00F C017 132.7(3)
C007 C00G H00G 118.9
C007 C00G C00L 122.2(2)
C00L C00G H00G 118.9
C00C C00H H00A 111.0
C00C C00H H00B 111.0
C00C C00H C00O 103.9(2)
H00A C00H H00B 109.0
C00O C00H H00A 111.0
C00O C00H H00B 111.0
C00M C00I C013 127.4(2)
C00P C00I C00M 112.6(2)
C00P C00I C013 118.0(2)
C00S C00J C016 122.0(2)
C00S C00J C01C 120.4(2)
C016 C00J C01C 114.0(3)
C00S C00K C00N 107.6(2)
C01B C00K C00N 122.7(2)
C01B C00K C00S 121.5(2)
C00D C00L C00E 114.2(2)
C00D C00L C00G 114.2(2)
C00G C00L C00E 130.1(3)
C00I C00M H00M 118.7
C01A C00M C00I 122.6(2)
C01A C00M H00M 118.7
C00K C00N C005 107.7(2)
C00R C00N C005 122.6(2)
C00R C00N C00K 123.2(2)
C009 C00O C00H 126.9(2)
C00E C00O C009 123.3(2)
C00E C00O C00H 109.3(2)
C00B C00P C002 106.7(2)
C00I C00P C002 121.4(2)
C00I C00P C00B 123.7(2)
C00R C00Q C00V 129.6(2)
C019 C00Q C00R 121.4(2)
C019 C00Q C00V 108.9(2)
C00N C00R C00Q 114.1(2)
C00N C00R C01D 114.6(2)
C01D C00R C00Q 129.6(3)
C00J C00S C00K 120.5(2)
C00J C00S C00U 118.9(2)
C00K C00S C00U 109.8(2)
H00C C00T H00D 109.5
H00C C00T H00E 109.5
H00D C00T H00E 109.5
C013 C00T H00C 109.5
C013 C00T H00D 109.5
C013 C00T H00E 109.5
C005 C00U C00S 106.8(2)
C00W C00U C005 123.7(3)
C00W C00U C00S 121.4(2)
C00Y C00V C00Q 108.7(2)
C010 C00V C00Q 131.3(3)
C010 C00V C00Y 119.9(3)
C00U C00W C01J 112.6(2)
C00U C00W C01L 118.5(2)
C01J C00W C01L 127.0(3)
C005 C00X C019 114.8(2)
C005 C00X C01F 114.2(2)
C019 C00X C01F 129.6(3)
C00V C00Y C01M 109.2(2)
C01P C00Y C00V 120.5(3)
C01P C00Y C01M 130.2(3)
C00C C00Z C00E 108.4(2)
C012 C00Z C00C 119.4(3)
C012 C00Z C00E 132.3(2)
C00V C010 H010 120.5
C00V C010 C01K 119.1(3)
C01K C010 H010 120.5
C00A C011 H011 120.1
C01H C011 C00A 119.8(3)
C01H C011 H011 120.1
C00Z C012 H012 120.1
C01Q C012 C00Z 119.9(3)
C01Q C012 H012 120.1
C00I C013 C00T 119.7(2)
C017 C013 C00I 119.1(2)
C017 C013 C00T 120.6(2)
C01B C014 H014 118.4
C01D C014 H014 118.4
C01D C014 C01B 123.3(2)
C00F C015 H015 120.0
C00F C015 C01E 120.1(3)
C01E C015 H015 120.0
C00J C016 C01G 103.7(2)
C01L C016 C00J 119.7(2)
C01L C016 C01G 134.1(3)
C001 C017 C00F 103.3(2)
C013 C017 C001 119.1(2)
C013 C017 C00F 135.5(2)
C01B C018 H018 119.8
C01C C018 H018 119.8
C01C C018 C01B 120.3(2)
C00Q C019 C00X 121.9(2)
C00Q C019 C01M 109.6(2)
C00X C019 C01M 128.3(2)
C009 C01A H01A 118.8
C00M C01A C009 122.3(2)
C00M C01A H01A 118.8
C00K C01B C014 113.3(2)
C00K C01B C018 117.1(2)
C014 C01B C018 127.1(2)
C00J C01C C01N 103.6(2)
C018 C01C C00J 119.5(2)
C018 C01C C01N 134.7(3)
C00R C01D H01D 119.3
C014 C01D C00R 121.4(2)
C014 C01D H01D 119.3
C015 C01E H01E 119.7
C015 C01E C01H 120.5(3)
C01H C01E H01E 119.7
C00X C01F H01F 119.0
C01J C01F C00X 122.0(3)
C01J C01F H01F 119.0
C01N C01G C016 108.1(2)
C01S C01G C016 132.6(3)
C01S C01G C01N 119.3(3)
C011 C01H C01E 120.5(3)
C011 C01H H01H 119.8
C01E C01H H01H 119.8
C01N C01I H01I 120.1
C01N C01I C01R 119.9(3)
C01R C01I H01I 120.1
C00W C01J H01J 118.5
C01F C01J C00W 122.9(2)
C01F C01J H01J 118.5
C010 C01K H01K 119.4
C010 C01K C01T 121.1(3)
C01T C01K H01K 119.4
C00W C01L C01W 119.8(3)
C016 C01L C00W 118.4(2)
C016 C01L C01W 121.2(3)
C00Y C01M H01B 111.0
C00Y C01M H01C 111.0
C019 C01M C00Y 103.6(2)
C019 C01M H01B 111.0
C019 C01M H01C 111.0
H01B C01M H01C 109.0
C01G C01N C01C 109.1(2)
C01I C01N C01C 131.0(3)
C01I C01N C01G 119.8(3)
C01R C01O H01O 119.4
C01R C01O C01S 121.3(3)
C01S C01O H01O 119.4
C00Y C01P H01P 120.4
C00Y C01P C01T 119.2(3)
C01T C01P H01P 120.4
C012 C01Q H01Q 119.8
C012 C01Q C01V 120.5(3)
C01V C01Q H01Q 119.8
C01I C01R H01R 120.0
C01O C01R C01I 120.1(3)
C01O C01R H01R 120.0
C01G C01S C01O 119.5(3)
C01G C01S H01S 120.2
C01O C01S H01S 120.2
C01K C01T C01P 120.2(3)
C01K C01T H01T 119.9
C01P C01T H01T 119.9
C00C C01U H01U 120.2
C01V C01U C00C 119.6(3)
C01V C01U H01U 120.2
C01Q C01V H01V 119.8
C01U C01V C01Q 120.4(3)
C01U C01V H01V 119.8
C01L C01W H01G 109.5
C01L C01W H01L 109.5
C01L C01W H01M 109.5
H01G C01W H01L 109.5
H01G C01W H01M 109.5
H01L C01W H01M 109.5

loop_
_geom_bond_atom_site_label_1
_geom_bond_atom_site_label_2
_geom_bond_distance
C001 C002 1.343(4)
C001 C004 1.427(4)
C001 C017 1.427(3)
C002 C006 1.411(3)
C002 C00P 1.416(3)
C003 H003 0.9300
C003 C004 1.391(3)
C003 C008 1.461(3)
C004 C00A 1.479(4)
C005 C00N 1.442(3)
C005 C00U 1.413(4)
C005 C00X 1.377(4)
C006 C008 1.396(4)
C006 C00D 1.417(3)
C007 H007 0.9300
C007 C008 1.436(4)
C007 C00G 1.382(3)
C009 C00B 1.388(4)
C009 C00O 1.430(4)
C009 C01A 1.446(3)
C00A C00F 1.440(4)
C00A C011 1.391(4)
C00B C00D 1.437(3)
C00B C00P 1.409(4)
C00C C00H 1.494(4)
C00C C00Z 1.419(3)
C00C C01U 1.388(4)
C00D C00L 1.378(4)
C00E C00L 1.457(3)
C00E C00O 1.408(4)
C00E C00Z 1.460(4)
C00F C015 1.382(4)
C00F C017 1.493(4)
C00G H00G 0.9300
C00G C00L 1.450(3)
C00H H00A 0.9700
C00H H00B 0.9700
C00H C00O 1.505(3)
C00I C00M 1.449(4)
C00I C00P 1.397(4)
C00I C013 1.467(4)
C00J C00S 1.358(4)
C00J C016 1.420(4)
C00J C01C 1.425(4)
C00K C00N 1.413(4)
C00K C00S 1.401(4)
C00K C01B 1.401(4)
C00M H00M 0.9300
C00M C01A 1.376(4)
C00N C00R 1.377(4)
C00Q C00R 1.456(4)
C00Q C00V 1.462(4)
C00Q C019 1.405(4)
C00R C01D 1.450(3)
C00S C00U 1.422(4)
C00T H00C 0.9600
C00T H00D 0.9600
C00T H00E 0.9600
C00T C013 1.505(4)
C00U C00W 1.392(4)
C00V C00Y 1.414(4)
C00V C010 1.386(4)
C00W C01J 1.447(4)
C00W C01L 1.470(4)
C00X C019 1.435(4)
C00X C01F 1.454(4)
C00Y C01M 1.510(4)
C00Y C01P 1.380(4)
C00Z C012 1.396(4)
C010 H010 0.9300
C010 C01K 1.387(4)
C011 H011 0.9300
C011 C01H 1.383(4)
C012 H012 0.9300
C012 C01Q 1.380(4)
C013 C017 1.401(4)
C014 H014 0.9300
C014 C01B 1.437(4)
C014 C01D 1.382(4)
C015 H015 0.9300
C015 C01E 1.394(4)
C016 C01G 1.494(4)
C016 C01L 1.400(4)
C018 H018 0.9300
C018 C01B 1.452(4)
C018 C01C 1.388(4)
C019 C01M 1.505(4)
C01A H01A 0.9300
C01C C01N 1.483(4)
C01D H01D 0.9300
C01E H01E 0.9300
C01E C01H 1.398(4)
C01F H01F 0.9300
C01F C01J 1.373(4)
C01G C01N 1.436(4)
C01G C01S 1.381(4)
C01H H01H 0.9300
C01I H01I 0.9300
C01I C01N 1.384(4)
C01I C01R 1.387(4)
C01J H01J 0.9300
C01K H01K 0.9300
C01K C01T 1.387(4)
C01L C01W 1.509(4)
C01M H01B 0.9700
C01M H01C 0.9700
C01O H01O 0.9300
C01O C01R 1.385(4)
C01O C01S 1.390(4)
C01P H01P 0.9300
C01P C01T 1.392(4)
C01Q H01Q 0.9300
C01Q C01V 1.402(4)
C01R H01R 0.9300
C01S H01S 0.9300
C01T H01T 0.9300
C01U H01U 0.9300
C01U C01V 1.382(5)
C01V H01V 0.9300
C01W H01G 0.9600
C01W H01L 0.9600
C01W H01M 0.9600
